data_4133598
loop_
_publ_author_name
'Konishi, Akihito'
'Okada, Yui'
'Kishi, Ryohei'
'Nakano, Masayoshi'
'Yasuda, Makoto'

_publ_section_title
;
 Enhancement of Antiaromatic Character via Additional Benzoannulation into
 Dibenzo[ a, f]pentalene: Syntheses and Properties of Benzo[
 a]naphtho[2,1- f]pentalene and Dinaphtho[2,1- a, f]pentalene.
;
_journal_issue 1
_journal_name_full 'Journal of the American Chemical Society'
_journal_page_first 560
_journal_page_last 571
_journal_paper_doi 10.1021/jacs.8b11530
_journal_volume 141
_journal_year 2019
_chemical_absolute_configuration 'CHOOSE rm ad rmad syn or unk'
_chemical_formula_moiety 'C41 H40 O S'
_chemical_formula_sum 'C41 H40 O S'
_chemical_formula_weight 580.83
_space_group_crystal_system monoclinic
_space_group_IT_number 7
_space_group_name_Hall 'P -2yac'
_space_group_name_H-M_alt 'P 1 n 1'
_atom_sites_solution_hydrogens geom
_atom_sites_solution_primary direct
_atom_sites_solution_secondary difmap
_cell_angle_alpha 90.0000
_cell_angle_beta 91.3026(16)
_cell_angle_gamma 90.0000
_cell_formula_units_Z 4
_cell_length_a 8.16835(13)
_cell_length_b 12.1102(2)
_cell_length_c 32.7192(6)
_cell_measurement_reflns_used 16905
_cell_measurement_temperature 123
_cell_measurement_theta_max 73.27
_cell_measurement_theta_min 3.85
_cell_volume 3235.76(10)
_computing_cell_refinement 'CrysAlisPro 1.171.39.31d (Rigaku OD, 2017)'
_computing_data_collection 'CrysAlisPro 1.171.39.31d (Rigaku OD, 2017)'
_computing_data_reduction 'CrysAlisPro 1.171.39.31d (Rigaku OD, 2017)'
_computing_molecular_graphics 'CrystalStructure 4.2.5'
_computing_publication_material 'CrystalStructure 4.2.5 (Rigaku, 2017)'
_computing_structure_refinement 'SHELXL Version 2014/7 (Sheldrick, 2008)'
_computing_structure_solution 'SHELXD Version 2013/2 (Sheldrick, 2008)'
_diffrn_ambient_temperature 123
_diffrn_detector_area_resol_mean 5.811
_diffrn_measured_fraction_theta_full 1.000
_diffrn_measured_fraction_theta_max 0.992
_diffrn_measurement_device_type 'Rigaku XtaLAB P200'
_diffrn_measurement_method \w
_diffrn_radiation_type 'Cu K\a'
_diffrn_radiation_wavelength 1.54187
_diffrn_reflns_av_R_equivalents 0.0414
_diffrn_reflns_Laue_measured_fraction_full 1.000
_diffrn_reflns_Laue_measured_fraction_max 0.992
_diffrn_reflns_limit_h_max 8
_diffrn_reflns_limit_h_min -10
_diffrn_reflns_limit_k_max 15
_diffrn_reflns_limit_k_min -14
_diffrn_reflns_limit_l_max 40
_diffrn_reflns_limit_l_min -40
_diffrn_reflns_number 38763
_diffrn_reflns_point_group_measured_fraction_full 0.762
_diffrn_reflns_point_group_measured_fraction_max 0.749
_diffrn_reflns_theta_full 67.687
_diffrn_reflns_theta_max 74.244
_diffrn_reflns_theta_min 3.650
_diffrn_standards_number 0
_exptl_absorpt_coefficient_mu 1.111
_exptl_absorpt_correction_T_max 0.881
_exptl_absorpt_correction_T_min 0.676
_exptl_absorpt_correction_type multi-scan
_exptl_absorpt_process_details
;
CrysAlisPro 1.171.39.31d (Rigaku Oxford Diffraction, 2017)
Empirical absorption correction using spherical harmonics,
 implemented in SCALE3 ABSPACK scaling algorithm.
;
_exptl_crystal_colour metalliclightoran
_exptl_crystal_density_diffrn 1.192
_exptl_crystal_density_method 'not measured'
_exptl_crystal_description needle
_exptl_crystal_F_000 1240.00
_exptl_crystal_size_max 0.248
_exptl_crystal_size_mid 0.165
_exptl_crystal_size_min 0.114
_refine_diff_density_max 0.61
_refine_diff_density_min -0.63
_refine_ls_abs_structure_details
;
 Flack x determined using 2802 quotients [(I+)-(I-)]/[(I+)+(I-)]
 (Parsons, Flack and Wagner, Acta Cryst. B69 (2013) 249-259).
;
_refine_ls_abs_structure_Flack 0.88(2)
_refine_ls_extinction_method none
_refine_ls_goodness_of_fit_ref 1.047
_refine_ls_hydrogen_treatment constr
_refine_ls_number_parameters 804
_refine_ls_number_reflns 9872
_refine_ls_number_restraints 10
_refine_ls_R_factor_all 0.0769
_refine_ls_R_factor_gt 0.0751
_refine_ls_shift/su_max 0.000
_refine_ls_structure_factor_coef Fsqd
_refine_ls_weighting_details 'w = 1/[\s^2^(Fo^2^)+(0.1617P)^2^+1.0688P] where P=(Fo^2^+2Fc^2^)/3'
_refine_ls_weighting_scheme calc
_refine_ls_wR_factor_gt 0.2168
_refine_ls_wR_factor_ref 0.2190
_reflns_Friedel_coverage 0.509
_reflns_Friedel_fraction_full 0.524
_reflns_Friedel_fraction_max 0.506
_reflns_number_gt 9483
_reflns_number_total 9872
_reflns_threshold_expression F^2^>2.0\s(F^2^)
_cod_data_source_file ja8b11530_si_002.cif
_cod_data_source_block xcalibur
_cod_database_code 4133598

loop_
_space_group_symop_id
_space_group_symop_operation_xyz
1 +X,+Y,+Z
2 1/2+X,-Y,1/2+Z

loop_
_atom_site_label
_atom_site_type_symbol
_atom_site_fract_x
_atom_site_fract_y
_atom_site_fract_z
_atom_site_U_iso_or_equiv
_atom_site_adp_type
_atom_site_occupancy
_atom_site_site_symmetry_order
_atom_site_calc_flag
_atom_site_refinement_flags_posn
_atom_site_refinement_flags_adp
_atom_site_refinement_flags_occupancy
_atom_site_disorder_assembly
_atom_site_disorder_group
C1 C 0.2226(5) 0.4008(3) 0.28581(11) 0.0314(8) Uani 1 1 d . . . . .
C2 C 0.3534(5) 0.3540(4) 0.31326(12) 0.0339(8) Uani 1 1 d . . . . .
C3 C 0.4189(5) 0.2490(4) 0.31382(13) 0.0359(8) Uani 1 1 d . . . . .
H3 H 0.3793 0.1953 0.2958 0.043 Uiso 1 1 calc R U . . .
C4 C 0.5472(6) 0.2240(4) 0.34214(14) 0.0406(9) Uani 1 1 d . . . . .
C5 C 0.5974(6) 0.3044(4) 0.36924(14) 0.0428(10) Uani 1 1 d . . . . .
H5 H 0.6801 0.2872 0.3882 0.051 Uiso 1 1 calc R U . . .
C6 C 0.5300(6) 0.4119(4) 0.36985(14) 0.0392(9) Uani 1 1 d . . . . .
H6 H 0.5657 0.4642 0.3888 0.047 Uiso 1 1 calc R U . . .
C7 C 0.4091(5) 0.4359(4) 0.34109(12) 0.0343(8) Uani 1 1 d . . . . .
C8 C 0.3136(5) 0.5359(4) 0.33087(12) 0.0345(8) Uani 1 1 d . . . . .
C9 C 0.2978(5) 0.6460(4) 0.33867(12) 0.0349(8) Uani 1 1 d . . . . .
C10 C 0.3820(6) 0.7181(4) 0.36681(13) 0.0393(9) Uani 1 1 d . . . . .
H10 H 0.4628 0.6905 0.3845 0.047 Uiso 1 1 calc R U . . .
C11 C 0.3436(7) 0.8252(4) 0.36740(15) 0.0455(10) Uani 1 1 d . . . . .
H11 H 0.3970 0.8703 0.3865 0.055 Uiso 1 1 calc R U . . .
C12 C 0.2222(6) 0.8754(4) 0.33970(15) 0.0419(10) Uani 1 1 d . . . . .
C13 C 0.1951(7) 0.9883(4) 0.34039(19) 0.0510(12) Uani 1 1 d . . . . .
H13 H 0.2533 1.0315 0.3592 0.061 Uiso 1 1 calc R U . . .
C14 C 0.0834(7) 1.0389(4) 0.3138(2) 0.0541(13) Uani 1 1 d . . . . .
H14 H 0.0683 1.1150 0.3146 0.065 Uiso 1 1 calc R U . . .
C15 C -0.0065(7) 0.9742(4) 0.2856(2) 0.0536(12) Uani 1 1 d . . . . .
H15 H -0.0829 1.0067 0.2678 0.064 Uiso 1 1 calc R U . . .
C16 C 0.0202(6) 0.8620(4) 0.28470(17) 0.0444(10) Uani 1 1 d . . . . .
H16 H -0.0381 0.8199 0.2656 0.053 Uiso 1 1 calc R U . . .
C17 C 0.1313(6) 0.8081(4) 0.31133(14) 0.0394(9) Uani 1 1 d . . . . .
C18 C 0.1669(5) 0.6910(4) 0.31039(12) 0.0346(8) Uani 1 1 d . . . . .
C19 C 0.1076(5) 0.6075(3) 0.28561(12) 0.0323(8) Uani 1 1 d . . . . .
C20 C 0.2009(5) 0.5075(3) 0.29739(12) 0.0326(8) Uani 1 1 d . . . . .
C21 C 0.6305(8) 0.1135(5) 0.3402(2) 0.0553(13) Uani 1 1 d . . . . .
H21A H 0.5779 0.0690 0.3195 0.066 Uiso 1 1 calc R U . . .
H21B H 0.7435 0.1237 0.3337 0.066 Uiso 1 1 calc R U . . .
H21C H 0.6232 0.0772 0.3662 0.066 Uiso 1 1 calc R U . . .
C22 C 0.1475(5) 0.3342(3) 0.25217(12) 0.0320(8) Uani 1 1 d . . . . .
C23 C -0.0178(6) 0.3027(3) 0.25310(14) 0.0369(8) Uani 1 1 d . . . . .
C24 C -0.0790(6) 0.2345(4) 0.22241(15) 0.0430(10) Uani 1 1 d . . . . .
H24 H -0.1880 0.2127 0.2231 0.052 Uiso 1 1 calc R U . . .
C25 C 0.0171(7) 0.1974(4) 0.19054(15) 0.0479(12) Uani 1 1 d . . . . .
C26 C 0.1773(7) 0.2309(4) 0.18989(14) 0.0467(11) Uani 1 1 d . . . . .
H26 H 0.2419 0.2075 0.1685 0.056 Uiso 1 1 calc R U . . .
C27 C 0.2474(6) 0.2988(4) 0.22012(12) 0.0367(9) Uani 1 1 d . . . . .
C28 C -0.1264(6) 0.3357(4) 0.28754(16) 0.0433(10) Uani 1 1 d . . . . .
H28A H -0.0666 0.3827 0.3062 0.052 Uiso 1 1 calc R U . . .
H28B H -0.2201 0.3746 0.2767 0.052 Uiso 1 1 calc R U . . .
H28C H -0.1619 0.2708 0.3017 0.052 Uiso 1 1 calc R U . . .
C29 C -0.0508(11) 0.1189(5) 0.1585(2) 0.0696(18) Uani 1 1 d . . . . .
H29A H -0.1640 0.1045 0.1636 0.084 Uiso 1 1 calc R U . . .
H29B H -0.0409 0.1515 0.1319 0.084 Uiso 1 1 calc R U . . .
H29C H 0.0096 0.0509 0.1596 0.084 Uiso 1 1 calc R U . . .
C30 C 0.4244(7) 0.3336(5) 0.21689(16) 0.0498(11) Uani 1 1 d . . . . .
H30A H 0.4542 0.3797 0.2398 0.060 Uiso 1 1 calc R U . . .
H30B H 0.4931 0.2693 0.2169 0.060 Uiso 1 1 calc R U . . .
H30C H 0.4384 0.3740 0.1920 0.060 Uiso 1 1 calc R U . . .
C31 C -0.0230(5) 0.6104(3) 0.25308(13) 0.0325(8) Uani 1 1 d . . . . .
C32 C -0.1889(6) 0.6194(4) 0.26333(14) 0.0391(9) Uani 1 1 d . . . . .
C33 C -0.3069(6) 0.6225(4) 0.23179(17) 0.0462(10) Uani 1 1 d . . . . .
H33 H -0.4168 0.6275 0.2383 0.055 Uiso 1 1 calc R U . . .
C34 C -0.2650(7) 0.6182(5) 0.19119(16) 0.0521(12) Uani 1 1 d . . . . .
C35 C -0.1005(7) 0.6082(4) 0.18144(14) 0.0470(11) Uani 1 1 d . . . . .
H35 H -0.0717 0.6036 0.1542 0.056 Uiso 1 1 calc R U . . .
C36 C 0.0214(6) 0.6050(4) 0.21179(13) 0.0386(9) Uani 1 1 d . . . . .
C37 C -0.2384(6) 0.6287(4) 0.30693(16) 0.0455(10) Uani 1 1 d . . . . .
H37A H -0.1428 0.6252 0.3245 0.055 Uiso 1 1 calc R U . . .
H37B H -0.2933 0.6979 0.3109 0.055 Uiso 1 1 calc R U . . .
H37C H -0.3110 0.5691 0.3133 0.055 Uiso 1 1 calc R U . . .
C38 C -0.3914(10) 0.6273(7) 0.1569(2) 0.0718(18) Uani 1 1 d . . . . .
H38A H -0.3381 0.6224 0.1311 0.086 Uiso 1 1 calc R U . . .
H38B H -0.4692 0.5683 0.1590 0.086 Uiso 1 1 calc R U . . .
H38C H -0.4470 0.6969 0.1587 0.086 Uiso 1 1 calc R U . . .
C39 C 0.1976(7) 0.5981(5) 0.19958(15) 0.0485(11) Uani 1 1 d . . . . .
H39A H 0.2670 0.5966 0.2237 0.058 Uiso 1 1 calc R U . . .
H39B H 0.2141 0.5321 0.1840 0.058 Uiso 1 1 calc R U . . .
H39C H 0.2243 0.6613 0.1833 0.058 Uiso 1 1 calc R U . . .
C40 C 0.7141(5) 0.4404(3) 0.48771(11) 0.0283(7) Uani 1 1 d . . . . .
C41 C 0.8376(5) 0.3975(4) 0.45937(11) 0.0335(8) Uani 1 1 d . . . . .
C42 C 0.9080(5) 0.2943(4) 0.45728(14) 0.0383(9) Uani 1 1 d . . . . .
H42 H 0.8767 0.2392 0.4753 0.046 Uiso 1 1 calc R U . . .
C43 C 1.0265(6) 0.2722(5) 0.42818(15) 0.0464(11) Uani 1 1 d . . . . .
C44 C 1.0684(6) 0.3543(5) 0.40211(15) 0.0498(12) Uani 1 1 d . . . . .
H44 H 1.1466 0.3392 0.3827 0.060 Uiso 1 1 calc R U . . .
C45 C 1.0003(6) 0.4610(4) 0.40285(13) 0.0426(10) Uani 1 1 d . . . . .
H45 H 1.0315 0.5149 0.3843 0.051 Uiso 1 1 calc R U . . .
C46 C 0.8844(5) 0.4828(4) 0.43236(12) 0.0366(9) Uani 1 1 d . . . . .
C47 C 0.7889(5) 0.5807(4) 0.44398(12) 0.0337(8) Uani 1 1 d . . . . .
C48 C 0.7716(5) 0.6913(4) 0.43803(12) 0.0371(9) Uani 1 1 d . . . . .
C49 C 0.8533(6) 0.7678(4) 0.41093(14) 0.0439(10) Uani 1 1 d . . . . .
H49 H 0.9296 0.7428 0.3924 0.053 Uiso 1 1 calc R U . . .
C50 C 0.8157(8) 0.8753(5) 0.41338(17) 0.0544(13) Uani 1 1 d . . . . .
H50 H 0.8680 0.9240 0.3960 0.065 Uiso 1 1 calc R U . . .
C51 C 0.7000(7) 0.9197(4) 0.44117(16) 0.0474(11) Uani 1 1 d . . . . .
C52 C 0.6719(9) 1.0342(5) 0.4427(2) 0.0590(14) Uani 1 1 d . . . . .
H52 H 0.7281 1.0808 0.4253 0.071 Uiso 1 1 calc R U . . .
C53 C 0.5628(9) 1.0782(4) 0.4694(2) 0.0606(14) Uani 1 1 d . . . . .
H53 H 0.5448 1.1540 0.4695 0.073 Uiso 1 1 calc R U . . .
C54 C 0.4790(9) 1.0116(5) 0.4962(2) 0.0629(15) Uani 1 1 d . . . . .
H54 H 0.4067 1.0427 0.5145 0.075 Uiso 1 1 calc R U . . .
C55 C 0.5037(7) 0.8973(4) 0.49567(19) 0.0528(12) Uani 1 1 d . . . . .
H55 H 0.4463 0.8525 0.5134 0.063 Uiso 1 1 calc R U . . .
C56 C 0.6128(6) 0.8500(4) 0.46899(15) 0.0406(9) Uani 1 1 d . . . . .
C57 C 0.6488(5) 0.7333(4) 0.46782(13) 0.0347(8) Uani 1 1 d . . . . .
C58 C 0.5960(5) 0.6453(3) 0.49150(12) 0.0316(8) Uani 1 1 d . . . . .
C59 C 0.6850(5) 0.5488(3) 0.47754(12) 0.0308(7) Uani 1 1 d . . . . .
C60 C 1.1098(7) 0.1593(5) 0.42777(19) 0.0545(12) Uani 1 1 d . . . . .
H60A H 1.0634 0.1130 0.4483 0.065 Uiso 1 1 calc R U . . .
H60B H 1.0934 0.1258 0.4014 0.065 Uiso 1 1 calc R U . . .
H60C H 1.2250 0.1681 0.4333 0.065 Uiso 1 1 calc R U . . .
C61 C 0.6480(5) 0.3724(3) 0.52159(12) 0.0312(8) Uani 1 1 d . . . . .
C62 C 0.7561(6) 0.3378(4) 0.55314(12) 0.0358(9) Uani 1 1 d . . . . .
C63 C 0.6950(7) 0.2707(4) 0.58404(14) 0.0438(10) Uani 1 1 d . . . . .
H63 H 0.7651 0.2482 0.6052 0.053 Uiso 1 1 calc R U . . .
C64 C 0.5331(7) 0.2368(4) 0.58409(14) 0.0458(11) Uani 1 1 d . . . . .
C65 C 0.4273(6) 0.2730(3) 0.55260(14) 0.0391(9) Uani 1 1 d . . . . .
H65 H 0.3179 0.2518 0.5526 0.047 Uiso 1 1 calc R U . . .
C66 C 0.4831(5) 0.3402(3) 0.52143(13) 0.0345(8) Uani 1 1 d . . . . .
C67 C 0.9330(6) 0.3716(4) 0.55506(14) 0.0434(10) Uani 1 1 d . . . . .
H67A H 0.9565 0.4171 0.5319 0.052 Uiso 1 1 calc R U . . .
H67B H 0.9546 0.4123 0.5798 0.052 Uiso 1 1 calc R U . . .
H67C H 1.0010 0.3069 0.5547 0.052 Uiso 1 1 calc R U . . .
C68 C 0.4711(10) 0.1603(5) 0.61633(19) 0.0618(15) Uani 1 1 d . . . . .
H68A H 0.3568 0.1462 0.6114 0.074 Uiso 1 1 calc R U . . .
H68B H 0.5306 0.0920 0.6155 0.074 Uiso 1 1 calc R U . . .
H68C H 0.4864 0.1937 0.6427 0.074 Uiso 1 1 calc R U . . .
C69 C 0.3647(6) 0.3721(4) 0.48727(15) 0.0416(9) Uani 1 1 d . . . . .
H69A H 0.4195 0.4182 0.4680 0.050 Uiso 1 1 calc R U . . .
H69B H 0.3253 0.3067 0.4737 0.050 Uiso 1 1 calc R U . . .
H69C H 0.2741 0.4116 0.4984 0.050 Uiso 1 1 calc R U . . .
C70 C 0.4749(5) 0.6453(3) 0.52490(13) 0.0318(8) Uani 1 1 d . . . . .
C71 C 0.5308(5) 0.6371(3) 0.56550(13) 0.0345(8) Uani 1 1 d . . . . .
C72 C 0.4168(6) 0.6365(4) 0.59675(14) 0.0413(9) Uani 1 1 d . . . . .
H72 H 0.4535 0.6293 0.6237 0.050 Uiso 1 1 calc R U . . .
C73 C 0.2501(6) 0.6465(4) 0.58838(15) 0.0421(10) Uani 1 1 d . . . . .
C74 C 0.1969(6) 0.6536(4) 0.54736(15) 0.0397(9) Uani 1 1 d . . . . .
H74 H 0.0852 0.6581 0.5413 0.048 Uiso 1 1 calc R U . . .
C75 C 0.3058(5) 0.6543(3) 0.51576(14) 0.0355(8) Uani 1 1 d . . . . .
C76 C 0.7106(6) 0.6312(4) 0.57687(15) 0.0431(10) Uani 1 1 d . . . . .
H76A H 0.7235 0.6259 0.6060 0.052 Uiso 1 1 calc R U . . .
H76B H 0.7579 0.5673 0.5644 0.052 Uiso 1 1 calc R U . . .
H76C H 0.7646 0.6964 0.5674 0.052 Uiso 1 1 calc R U . . .
C77 C 0.1304(8) 0.6520(6) 0.62281(19) 0.0602(14) Uani 1 1 d . . . . .
H77A H 0.0211 0.6588 0.6117 0.072 Uiso 1 1 calc R U . . .
H77B H 0.1388 0.5859 0.6389 0.072 Uiso 1 1 calc R U . . .
H77C H 0.1552 0.7149 0.6397 0.072 Uiso 1 1 calc R U . . .
C78 C 0.2437(6) 0.6660(4) 0.47246(15) 0.0416(9) Uani 1 1 d . . . . .
H78A H 0.3345 0.6649 0.4543 0.050 Uiso 1 1 calc R U . . .
H78B H 0.1710 0.6060 0.4659 0.050 Uiso 1 1 calc R U . . .
H78C H 0.1860 0.7347 0.4695 0.050 Uiso 1 1 calc R U . . .
O1 O 1.0638(17) 0.0763(7) 0.5627(4) 0.176(6) Uani 1 1 d D . . . .
S2 S 0.9640(5) 0.0360(3) 0.53772(14) 0.0623(16) Uani 0.410(10) 1 d D . P A 3
C79 C 1.024(2) -0.0862(12) 0.5194(5) 0.175(9) Uani 1 1 d D . . . .
H79A H 0.9429 -0.1136 0.5003 0.209 Uiso 0.410(10) 1 calc R U P A 3
H79B H 1.1264 -0.0775 0.5058 0.209 Uiso 0.410(10) 1 calc R U P A 3
H79C H 1.0377 -0.1377 0.5415 0.209 Uiso 0.410(10) 1 calc R U P A 3
H79D H 1.0386 -0.1647 0.5218 0.209 Uiso 0.590(10) 1 calc R U P A 4
H79E H 0.9112 -0.0702 0.5131 0.209 Uiso 0.590(10) 1 calc R U P A 4
H79F H 1.0910 -0.0586 0.4979 0.209 Uiso 0.590(10) 1 calc R U P A 4
C80A C 0.8368(18) -0.0219(13) 0.5726(5) 0.063(4) Uani 0.410(10) 1 d D . P A 3
H80A H 0.7480 -0.0586 0.5585 0.076 Uiso 0.410(10) 1 calc R U P A 3
H80B H 0.8970 -0.0745 0.5889 0.076 Uiso 0.410(10) 1 calc R U P A 3
H80C H 0.7942 0.0348 0.5898 0.076 Uiso 0.410(10) 1 calc R U P A 3
S2B S 1.079(2) -0.0256(12) 0.5635(4) 0.238(7) Uani 0.590(10) 1 d D . P A 4
C80B C 0.967(7) -0.007(7) 0.6014(6) 0.58(9) Uani 0.590(10) 1 d D . P A 4
H80D H 0.9439 -0.0774 0.6138 0.693 Uiso 0.590(10) 1 calc R U P A 4
H80E H 1.0229 0.0392 0.6210 0.693 Uiso 0.590(10) 1 calc R U P A 4
H80F H 0.8667 0.0270 0.5926 0.693 Uiso 0.590(10) 1 calc R U P A 4
O2 O 0.5632(17) 0.0397(8) 0.2149(4) 0.176(6) Uani 1 1 d . . . . .
S1A S 0.4531(6) -0.0031(3) 0.23989(17) 0.0775(18) Uani 0.423(9) 1 d . . P B 1
S1B S 0.5605(12) -0.0647(6) 0.2179(2) 0.142(3) Uani 0.577(9) 1 d . . P B 2
C81 C 0.530(2) -0.1215(12) 0.2609(6) 0.146(6) Uani 1 1 d . . . . .
H81A H 0.4509 -0.1527 0.2789 0.175 Uiso 0.423(9) 1 calc R U P B 1
H81B H 0.5523 -0.1734 0.2395 0.175 Uiso 0.423(9) 1 calc R U P B 1
H81C H 0.6289 -0.1053 0.2760 0.175 Uiso 0.423(9) 1 calc R U P B 1
H81D H 0.5314 -0.2003 0.2577 0.175 Uiso 0.577(9) 1 calc R U P B 2
H81E H 0.6139 -0.0995 0.2801 0.175 Uiso 0.577(9) 1 calc R U P B 2
H81F H 0.4249 -0.0990 0.2707 0.175 Uiso 0.577(9) 1 calc R U P B 2
C82 C 0.323(2) -0.0686(11) 0.2026(5) 0.128(5) Uani 1 1 d . . . . .
H82A H 0.2343 -0.1045 0.2160 0.153 Uiso 0.423(9) 1 calc R U P B 1
H82B H 0.2800 -0.0142 0.1839 0.153 Uiso 0.423(9) 1 calc R U P B 1
H82C H 0.3847 -0.1223 0.1879 0.153 Uiso 0.423(9) 1 calc R U P B 1
H82D H 0.2853 -0.1437 0.2025 0.153 Uiso 0.577(9) 1 calc R U P B 2
H82E H 0.2626 -0.0268 0.2221 0.153 Uiso 0.577(9) 1 calc R U P B 2
H82F H 0.3066 -0.0371 0.1759 0.153 Uiso 0.577(9) 1 calc R U P B 2

loop_
_atom_site_aniso_label
_atom_site_aniso_U_11
_atom_site_aniso_U_22
_atom_site_aniso_U_33
_atom_site_aniso_U_23
_atom_site_aniso_U_13
_atom_site_aniso_U_12
C1 0.0255(19) 0.042(2) 0.0270(16) 0.0040(14) -0.0008(14) -0.0008(15)
C2 0.027(2) 0.045(2) 0.0287(17) 0.0040(15) 0.0008(14) -0.0015(16)
C3 0.032(2) 0.038(2) 0.0381(19) 0.0048(15) 0.0034(16) 0.0026(16)
C4 0.034(2) 0.047(2) 0.040(2) 0.0102(18) 0.0009(17) 0.0039(18)
C5 0.035(2) 0.050(2) 0.043(2) 0.0106(18) -0.0044(17) 0.0011(19)
C6 0.033(2) 0.046(2) 0.038(2) 0.0035(17) -0.0035(16) -0.0016(18)
C7 0.029(2) 0.041(2) 0.0328(18) 0.0030(15) 0.0013(15) -0.0057(16)
C8 0.0279(19) 0.045(2) 0.0310(17) 0.0009(15) 0.0009(15) -0.0045(16)
C9 0.027(2) 0.045(2) 0.0331(18) 0.0013(16) 0.0019(15) -0.0054(16)
C10 0.036(2) 0.048(2) 0.0338(19) -0.0074(17) -0.0016(16) -0.0022(17)
C11 0.045(3) 0.050(2) 0.041(2) -0.0096(18) 0.0000(19) -0.009(2)
C12 0.034(2) 0.045(2) 0.047(2) -0.0083(18) 0.0055(18) -0.0041(18)
C13 0.041(3) 0.045(2) 0.067(3) -0.017(2) 0.010(2) -0.008(2)
C14 0.048(3) 0.031(2) 0.083(4) -0.005(2) 0.009(3) 0.0027(19)
C15 0.045(3) 0.042(2) 0.074(3) 0.000(2) 0.007(3) 0.008(2)
C16 0.037(2) 0.039(2) 0.057(3) 0.0025(18) 0.000(2) -0.0019(17)
C17 0.030(2) 0.040(2) 0.048(2) -0.0048(17) 0.0050(18) -0.0038(16)
C18 0.030(2) 0.039(2) 0.0355(18) 0.0002(15) 0.0022(15) -0.0023(16)
C19 0.032(2) 0.0336(18) 0.0315(17) 0.0010(14) -0.0006(15) -0.0008(15)
C20 0.0269(19) 0.040(2) 0.0313(18) 0.0019(15) -0.0003(15) -0.0018(15)
C21 0.048(3) 0.051(3) 0.066(3) 0.012(2) -0.008(2) 0.013(2)
C22 0.036(2) 0.0302(17) 0.0298(17) 0.0038(14) -0.0029(15) -0.0003(15)
C23 0.034(2) 0.0336(19) 0.043(2) 0.0016(16) -0.0026(17) -0.0001(16)
C24 0.042(2) 0.0336(19) 0.053(3) -0.0006(18) -0.012(2) -0.0003(17)
C25 0.065(3) 0.034(2) 0.044(2) -0.0056(18) -0.013(2) 0.004(2)
C26 0.060(3) 0.046(2) 0.034(2) -0.0054(17) 0.001(2) 0.014(2)
C27 0.039(2) 0.039(2) 0.0315(18) 0.0035(15) 0.0003(16) 0.0065(17)
C28 0.029(2) 0.047(2) 0.054(2) 0.0002(19) 0.0038(18) -0.0055(17)
C29 0.090(5) 0.046(3) 0.071(4) -0.019(3) -0.024(3) 0.000(3)
C30 0.042(3) 0.063(3) 0.045(2) 0.002(2) 0.012(2) 0.007(2)
C31 0.030(2) 0.0305(17) 0.0368(19) 0.0008(14) -0.0053(15) -0.0013(14)
C32 0.032(2) 0.040(2) 0.045(2) 0.0008(17) -0.0062(18) -0.0032(16)
C33 0.032(2) 0.051(3) 0.056(3) 0.003(2) -0.009(2) -0.0003(18)
C34 0.053(3) 0.054(3) 0.049(3) 0.004(2) -0.017(2) -0.007(2)
C35 0.052(3) 0.054(3) 0.035(2) -0.0015(18) -0.0083(19) -0.004(2)
C36 0.043(3) 0.037(2) 0.035(2) 0.0008(16) -0.0036(17) -0.0022(17)
C37 0.030(2) 0.056(3) 0.050(2) -0.003(2) 0.0022(19) 0.0005(19)
C38 0.062(4) 0.092(5) 0.060(3) 0.005(3) -0.027(3) -0.003(3)
C39 0.044(3) 0.062(3) 0.039(2) 0.009(2) 0.0035(19) 0.006(2)
C40 0.0230(17) 0.0357(18) 0.0262(15) -0.0032(14) 0.0004(13) 0.0011(14)
C41 0.0216(18) 0.052(2) 0.0274(16) -0.0073(15) 0.0023(14) 0.0007(16)
C42 0.029(2) 0.045(2) 0.041(2) -0.0117(17) -0.0010(16) 0.0016(17)
C43 0.033(2) 0.063(3) 0.043(2) -0.017(2) 0.0025(18) 0.001(2)
C44 0.031(2) 0.074(3) 0.044(2) -0.026(2) 0.0044(19) -0.005(2)
C45 0.035(2) 0.061(3) 0.0317(18) -0.0012(18) 0.0034(16) -0.0062(19)
C46 0.028(2) 0.052(2) 0.0299(17) -0.0048(16) -0.0010(15) -0.0057(17)
C47 0.0238(18) 0.050(2) 0.0276(16) 0.0015(16) 0.0022(14) -0.0058(16)
C48 0.029(2) 0.050(2) 0.0320(18) 0.0024(16) 0.0002(15) -0.0070(17)
C49 0.043(2) 0.051(3) 0.038(2) 0.0052(18) 0.0024(18) -0.012(2)
C50 0.061(4) 0.056(3) 0.046(2) 0.006(2) -0.003(2) -0.018(2)
C51 0.049(3) 0.039(2) 0.054(2) 0.0086(19) -0.013(2) -0.005(2)
C52 0.071(4) 0.040(2) 0.066(3) 0.005(2) 0.006(3) -0.005(2)
C53 0.064(4) 0.036(2) 0.082(4) 0.001(2) 0.001(3) 0.001(2)
C54 0.059(4) 0.047(3) 0.083(4) -0.009(3) 0.010(3) 0.005(2)
C55 0.046(3) 0.044(3) 0.068(3) 0.001(2) 0.003(2) -0.004(2)
C56 0.036(2) 0.034(2) 0.052(2) 0.0025(17) -0.0065(18) -0.0023(16)
C57 0.029(2) 0.037(2) 0.0376(19) 0.0047(15) -0.0020(15) -0.0028(15)
C58 0.0276(19) 0.0336(18) 0.0334(18) 0.0008(14) 0.0000(15) 0.0003(14)
C59 0.0236(18) 0.0373(19) 0.0316(17) 0.0010(14) 0.0025(14) -0.0007(14)
C60 0.043(3) 0.055(3) 0.066(3) -0.015(2) 0.007(2) 0.011(2)
C61 0.033(2) 0.0308(17) 0.0298(17) -0.0017(14) 0.0047(15) -0.0014(14)
C62 0.040(2) 0.038(2) 0.0299(17) -0.0013(15) 0.0031(16) 0.0058(16)
C63 0.055(3) 0.041(2) 0.036(2) 0.0056(17) 0.0026(19) 0.008(2)
C64 0.062(3) 0.036(2) 0.040(2) 0.0050(17) 0.015(2) 0.002(2)
C65 0.041(2) 0.0299(18) 0.047(2) 0.0002(16) 0.0163(19) -0.0010(16)
C66 0.033(2) 0.0342(18) 0.0363(19) -0.0014(15) 0.0064(16) 0.0002(15)
C67 0.041(3) 0.052(2) 0.037(2) -0.0024(18) -0.0071(18) 0.0048(19)
C68 0.077(4) 0.052(3) 0.057(3) 0.019(2) 0.020(3) 0.002(3)
C69 0.033(2) 0.041(2) 0.051(2) -0.0014(18) 0.0008(18) -0.0043(17)
C70 0.027(2) 0.0304(17) 0.0379(19) -0.0041(14) -0.0012(15) -0.0019(14)
C71 0.027(2) 0.040(2) 0.0372(19) -0.0059(15) 0.0013(16) -0.0005(15)
C72 0.040(2) 0.047(2) 0.037(2) -0.0051(17) 0.0040(18) 0.0008(18)
C73 0.035(2) 0.049(2) 0.044(2) -0.0021(18) 0.0126(19) -0.0017(18)
C74 0.024(2) 0.044(2) 0.051(2) -0.0018(18) 0.0024(17) 0.0007(16)
C75 0.026(2) 0.0382(19) 0.042(2) -0.0017(16) 0.0029(16) -0.0022(15)
C76 0.028(2) 0.057(3) 0.044(2) -0.014(2) -0.0023(17) 0.0031(19)
C77 0.039(3) 0.086(4) 0.056(3) -0.006(3) 0.019(2) -0.008(3)
C78 0.027(2) 0.052(2) 0.046(2) 0.0011(18) -0.0052(17) -0.0006(17)
O1 0.228(13) 0.090(5) 0.204(11) -0.050(6) -0.095(10) 0.079(7)
S2 0.057(2) 0.045(2) 0.085(3) 0.0120(16) 0.0013(17) 0.0071(14)
C79 0.176(17) 0.123(11) 0.22(2) 0.025(12) -0.092(16) -0.025(11)
C80A 0.043(7) 0.056(7) 0.090(11) -0.013(7) 0.016(7) -0.010(6)
S2B 0.294(19) 0.239(15) 0.181(9) -0.002(9) 0.024(11) 0.066(13)
C80B 0.73(17) 1.0(2) 0.032(10) -0.01(3) -0.04(3) 0.52(16)
O2 0.203(11) 0.097(5) 0.233(12) 0.081(7) 0.129(10) 0.063(7)
S1A 0.075(3) 0.056(2) 0.102(3) -0.0179(19) 0.008(2) 0.0056(18)
S1B 0.166(7) 0.131(5) 0.130(5) 0.007(4) -0.007(5) 0.009(4)
C81 0.148(14) 0.114(9) 0.179(15) -0.046(10) 0.048(12) 0.000(9)
C82 0.130(11) 0.100(7) 0.152(11) -0.011(7) -0.021(9) 0.026(7)

loop_
_atom_type_symbol
_atom_type_description
_atom_type_scat_dispersion_real
_atom_type_scat_dispersion_imag
_atom_type_scat_source
C C 0.0181 0.0091
;
International Tables for Crystallography
(Vol. C, Tables 4.2.6.8 and 6.1.1.4)
;
H H 0.0000 0.0000
;
International Tables for Crystallography
(Vol. C, Table 6.1.1.4)
;
O O 0.0492 0.0322
;
International Tables for Crystallography
(Vol. C, Tables 4.2.6.8 and 6.1.1.4)
;
S S 0.3331 0.5567
;
International Tables for Crystallography
(Vol. C, Tables 4.2.6.8 and 6.1.1.4)
;

loop_
_geom_angle_atom_site_label_1
_geom_angle_atom_site_label_2
_geom_angle_atom_site_label_3
_geom_angle
C20 C1 C22 131.9(4)
C20 C1 C2 106.9(3)
C22 C1 C2 121.1(4)
C3 C2 C7 121.3(4)
C3 C2 C1 129.1(4)
C7 C2 C1 109.6(4)
C2 C3 C4 119.1(4)
C2 C3 H3 120.4
C4 C3 H3 120.4
C5 C4 C3 118.4(4)
C5 C4 C21 122.0(4)
C3 C4 C21 119.5(5)
C4 C5 C6 123.5(4)
C4 C5 H5 118.3
C6 C5 H5 118.3
C7 C6 C5 117.2(4)
C7 C6 H6 121.4
C5 C6 H6 121.4
C6 C7 C2 120.4(4)
C6 C7 C8 134.0(4)
C2 C7 C8 105.6(4)
C9 C8 C20 108.1(4)
C9 C8 C7 144.3(4)
C20 C8 C7 107.4(4)
C8 C9 C10 132.0(4)
C8 C9 C18 108.0(4)
C10 C9 C18 120.0(4)
C11 C10 C9 119.5(4)
C11 C10 H10 120.3
C9 C10 H10 120.3
C10 C11 C12 123.5(4)
C10 C11 H11 118.2
C12 C11 H11 118.2
C13 C12 C17 119.5(5)
C13 C12 C11 120.5(5)
C17 C12 C11 120.0(4)
C12 C13 C14 121.9(5)
C12 C13 H13 119.1
C14 C13 H13 119.1
C13 C14 C15 119.5(5)
C13 C14 H14 120.3
C15 C14 H14 120.3
C16 C15 C14 118.9(5)
C16 C15 H15 120.5
C14 C15 H15 120.5
C15 C16 C17 123.1(5)
C15 C16 H16 118.5
C17 C16 H16 118.5
C16 C17 C12 117.2(4)
C16 C17 C18 124.7(4)
C12 C17 C18 118.0(4)
C19 C18 C17 131.6(4)
C19 C18 C9 109.4(4)
C17 C18 C9 118.9(4)
C18 C19 C20 106.0(4)
C18 C19 C31 129.7(4)
C20 C19 C31 124.2(4)
C1 C20 C8 110.5(4)
C1 C20 C19 140.9(4)
C8 C20 C19 108.4(3)
C4 C21 H21A 109.5
C4 C21 H21B 109.5
H21A C21 H21B 109.5
C4 C21 H21C 109.5
H21A C21 H21C 109.5
H21B C21 H21C 109.5
C23 C22 C27 120.4(4)
C23 C22 C1 120.8(4)
C27 C22 C1 118.7(4)
C24 C23 C22 118.5(4)
C24 C23 C28 119.5(4)
C22 C23 C28 121.9(4)
C23 C24 C25 122.3(5)
C23 C24 H24 118.8
C25 C24 H24 118.8
C26 C25 C24 118.0(4)
C26 C25 C29 120.7(6)
C24 C25 C29 121.2(6)
C25 C26 C27 122.6(4)
C25 C26 H26 118.7
C27 C26 H26 118.7
C26 C27 C22 118.0(4)
C26 C27 C30 119.4(4)
C22 C27 C30 122.5(4)
C23 C28 H28A 109.5
C23 C28 H28B 109.5
H28A C28 H28B 109.5
C23 C28 H28C 109.5
H28A C28 H28C 109.5
H28B C28 H28C 109.5
C25 C29 H29A 109.5
C25 C29 H29B 109.5
H29A C29 H29B 109.5
C25 C29 H29C 109.5
H29A C29 H29C 109.5
H29B C29 H29C 109.5
C27 C30 H30A 109.5
C27 C30 H30B 109.5
H30A C30 H30B 109.5
C27 C30 H30C 109.5
H30A C30 H30C 109.5
H30B C30 H30C 109.5
C32 C31 C36 120.2(4)
C32 C31 C19 120.6(4)
C36 C31 C19 119.2(4)
C33 C32 C31 118.6(4)
C33 C32 C37 120.4(5)
C31 C32 C37 121.1(4)
C34 C33 C32 121.9(5)
C34 C33 H33 119.0
C32 C33 H33 119.0
C33 C34 C35 119.0(4)
C33 C34 C38 122.2(6)
C35 C34 C38 118.8(5)
C36 C35 C34 121.2(5)
C36 C35 H35 119.4
C34 C35 H35 119.4
C35 C36 C31 119.2(5)
C35 C36 C39 119.1(4)
C31 C36 C39 121.7(4)
C32 C37 H37A 109.5
C32 C37 H37B 109.5
H37A C37 H37B 109.5
C32 C37 H37C 109.5
H37A C37 H37C 109.5
H37B C37 H37C 109.5
C34 C38 H38A 109.5
C34 C38 H38B 109.5
H38A C38 H38B 109.5
C34 C38 H38C 109.5
H38A C38 H38C 109.5
H38B C38 H38C 109.5
C36 C39 H39A 109.5
C36 C39 H39B 109.5
H39A C39 H39B 109.5
C36 C39 H39C 109.5
H39A C39 H39C 109.5
H39B C39 H39C 109.5
C59 C40 C41 107.5(3)
C59 C40 C61 130.1(4)
C41 C40 C61 122.3(4)
C42 C41 C46 120.7(4)
C42 C41 C40 129.9(4)
C46 C41 C40 109.4(4)
C41 C42 C43 120.3(5)
C41 C42 H42 119.9
C43 C42 H42 119.9
C44 C43 C42 118.3(5)
C44 C43 C60 122.1(5)
C42 C43 C60 119.6(5)
C43 C44 C45 123.8(4)
C43 C44 H44 118.1
C45 C44 H44 118.1
C46 C45 C44 117.5(5)
C46 C45 H45 121.3
C44 C45 H45 121.3
C45 C46 C41 119.4(4)
C45 C46 C47 134.7(4)
C41 C46 C47 105.9(4)
C48 C47 C59 108.0(4)
C48 C47 C46 144.0(4)
C59 C47 C46 107.6(4)
C47 C48 C49 131.8(4)
C47 C48 C57 108.0(4)
C49 C48 C57 120.1(4)
C50 C49 C48 118.2(5)
C50 C49 H49 120.9
C48 C49 H49 120.9
C49 C50 C51 123.9(5)
C49 C50 H50 118.0
C51 C50 H50 118.0
C52 C51 C50 120.2(5)
C52 C51 C56 118.2(5)
C50 C51 C56 121.6(5)
C53 C52 C51 121.0(6)
C53 C52 H52 119.5
C51 C52 H52 119.5
C52 C53 C54 121.1(5)
C52 C53 H53 119.5
C54 C53 H53 119.5
C53 C54 C55 119.6(6)
C53 C54 H54 120.2
C55 C54 H54 120.2
C56 C55 C54 120.8(5)
C56 C55 H55 119.6
C54 C55 H55 119.6
C55 C56 C51 119.3(4)
C55 C56 C57 123.7(5)
C51 C56 C57 116.9(5)
C58 C57 C56 132.0(4)
C58 C57 C48 108.8(4)
C56 C57 C48 119.1(4)
C57 C58 C59 106.1(4)
C57 C58 C70 128.9(4)
C59 C58 C70 125.1(3)
C40 C59 C58 140.9(4)
C40 C59 C47 109.6(4)
C58 C59 C47 109.1(4)
C43 C60 H60A 109.5
C43 C60 H60B 109.5
H60A C60 H60B 109.5
C43 C60 H60C 109.5
H60A C60 H60C 109.5
H60B C60 H60C 109.5
C66 C61 C62 120.4(4)
C66 C61 C40 121.0(4)
C62 C61 C40 118.6(4)
C63 C62 C61 118.4(4)
C63 C62 C67 119.2(4)
C61 C62 C67 122.5(4)
C64 C63 C62 122.0(4)
C64 C63 H63 119.0
C62 C63 H63 119.0
C63 C64 C65 118.7(4)
C63 C64 C68 121.4(5)
C65 C64 C68 119.9(5)
C66 C65 C64 121.1(4)
C66 C65 H65 119.5
C64 C65 H65 119.5
C65 C66 C61 119.4(4)
C65 C66 C69 118.5(4)
C61 C66 C69 122.0(4)
C62 C67 H67A 109.5
C62 C67 H67B 109.5
H67A C67 H67B 109.5
C62 C67 H67C 109.5
H67A C67 H67C 109.5
H67B C67 H67C 109.5
C64 C68 H68A 109.5
C64 C68 H68B 109.5
H68A C68 H68B 109.5
C64 C68 H68C 109.5
H68A C68 H68C 109.5
H68B C68 H68C 109.5
C66 C69 H69A 109.5
C66 C69 H69B 109.5
H69A C69 H69B 109.5
C66 C69 H69C 109.5
H69A C69 H69C 109.5
H69B C69 H69C 109.5
C71 C70 C75 120.3(4)
C71 C70 C58 119.2(4)
C75 C70 C58 120.5(4)
C70 C71 C72 119.1(4)
C70 C71 C76 122.2(4)
C72 C71 C76 118.7(4)
C73 C72 C71 121.5(4)
C73 C72 H72 119.3
C71 C72 H72 119.3
C72 C73 C74 118.4(4)
C72 C73 C77 120.4(5)
C74 C73 C77 121.2(5)
C75 C74 C73 121.7(4)
C75 C74 H74 119.1
C73 C74 H74 119.1
C74 C75 C70 119.1(4)
C74 C75 C78 119.9(4)
C70 C75 C78 121.0(4)
C71 C76 H76A 109.5
C71 C76 H76B 109.5
H76A C76 H76B 109.5
C71 C76 H76C 109.5
H76A C76 H76C 109.5
H76B C76 H76C 109.5
C73 C77 H77A 109.5
C73 C77 H77B 109.5
H77A C77 H77B 109.5
C73 C77 H77C 109.5
H77A C77 H77C 109.5
H77B C77 H77C 109.5
C75 C78 H78A 109.5
C75 C78 H78B 109.5
H78A C78 H78B 109.5
C75 C78 H78C 109.5
H78A C78 H78C 109.5
H78B C78 H78C 109.5
S2B O1 C80B 58(2)
O1 S2 C79 112.9(7)
O1 S2 C80A 97.0(10)
C79 S2 C80A 93.7(9)
S2 C79 H79A 109.5
S2 C79 H79B 109.5
H79A C79 H79B 109.5
S2 C79 H79C 109.5
H79A C79 H79C 109.5
H79B C79 H79C 109.5
S2B C79 H79D 109.5
S2B C79 H79E 109.5
H79D C79 H79E 109.5
S2B C79 H79F 109.5
H79D C79 H79F 109.5
H79E C79 H79F 109.5
S2 C80A H80A 109.5
S2 C80A H80B 109.5
H80A C80A H80B 109.5
S2 C80A H80C 109.5
H80A C80A H80C 109.5
H80B C80A H80C 109.5
O1 S2B C80B 79(3)
O1 S2B C79 113.2(12)
C80B S2B C79 126(3)
S2B C80B O1 42.2(15)
S2B C80B H80D 109.5
O1 C80B H80D 151.7
S2B C80B H80E 109.5
O1 C80B H80E 86.0
H80D C80B H80E 109.5
S2B C80B H80F 109.5
O1 C80B H80F 86.0
H80D C80B H80F 109.5
H80E C80B H80F 109.5
O2 S1A C81 109.1(8)
O2 S1A C82 98.8(10)
C81 S1A C82 96.2(8)
O2 S1B C81 120.2(9)
O2 S1B C82 91.3(9)
C81 S1B C82 92.2(10)
S1A C81 H81A 109.5
S1A C81 H81B 109.5
H81A C81 H81B 109.5
S1A C81 H81C 109.5
H81A C81 H81C 109.5
H81B C81 H81C 109.5
S1B C81 H81D 109.5
S1B C81 H81E 109.5
H81D C81 H81E 109.5
S1B C81 H81F 109.5
H81D C81 H81F 109.5
H81E C81 H81F 109.5
S1A C82 H82A 109.5
S1A C82 H82B 109.5
H82A C82 H82B 109.5
S1A C82 H82C 109.5
H82A C82 H82C 109.5
H82B C82 H82C 109.5
S1B C82 H82D 109.5
S1B C82 H82E 109.5
H82D C82 H82E 109.5
S1B C82 H82F 109.5
H82D C82 H82F 109.5
H82E C82 H82F 109.5

loop_
_geom_bond_atom_site_label_1
_geom_bond_atom_site_label_2
_geom_bond_distance
C1 C20 1.358(6)
C1 C22 1.486(5)
C1 C2 1.492(5)
C2 C3 1.379(6)
C2 C7 1.414(6)
C3 C4 1.416(6)
C3 H3 0.9300
C4 C5 1.374(7)
C4 C21 1.503(7)
C5 C6 1.413(7)
C5 H5 0.9300
C6 C7 1.379(6)
C6 H6 0.9300
C7 C8 1.475(6)
C8 C9 1.364(6)
C8 C20 1.456(5)
C9 C10 1.434(6)
C9 C18 1.501(6)
C10 C11 1.335(7)
C10 H10 0.9300
C11 C12 1.461(7)
C11 H11 0.9300
C12 C13 1.386(7)
C12 C17 1.431(6)
C13 C14 1.389(9)
C13 H13 0.9300
C14 C15 1.404(9)
C14 H14 0.9300
C15 C16 1.377(7)
C15 H15 0.9300
C16 C17 1.404(7)
C16 H16 0.9300
C17 C18 1.448(6)
C18 C19 1.377(6)
C19 C20 1.477(6)
C19 C31 1.490(5)
C21 H21A 0.9600
C21 H21B 0.9600
C21 H21C 0.9600
C22 C23 1.404(6)
C22 C27 1.410(6)
C23 C24 1.384(6)
C23 C28 1.504(7)
C24 C25 1.393(8)
C24 H24 0.9300
C25 C26 1.370(8)
C25 C29 1.511(7)
C26 C27 1.399(7)
C26 H26 0.9300
C27 C30 1.512(7)
C28 H28A 0.9600
C28 H28B 0.9600
C28 H28C 0.9600
C29 H29A 0.9600
C29 H29B 0.9600
C29 H29C 0.9600
C30 H30A 0.9600
C30 H30B 0.9600
C30 H30C 0.9600
C31 C32 1.407(7)
C31 C36 1.408(6)
C32 C33 1.396(7)
C32 C37 1.496(7)
C33 C34 1.380(8)
C33 H33 0.9300
C34 C35 1.393(9)
C34 C38 1.512(7)
C35 C36 1.391(7)
C35 H35 0.9300
C36 C39 1.505(7)
C37 H37A 0.9600
C37 H37B 0.9600
C37 H37C 0.9600
C38 H38A 0.9600
C38 H38B 0.9600
C38 H38C 0.9600
C39 H39A 0.9600
C39 H39B 0.9600
C39 H39C 0.9600
C40 C59 1.374(6)
C40 C41 1.480(5)
C40 C61 1.492(5)
C41 C42 1.378(6)
C41 C46 1.418(6)
C42 C43 1.399(7)
C42 H42 0.9300
C43 C44 1.360(9)
C43 C60 1.527(7)
C44 C45 1.407(8)
C44 H44 0.9300
C45 C46 1.393(6)
C45 H45 0.9300
C46 C47 1.474(7)
C47 C48 1.360(7)
C47 C59 1.455(5)
C48 C49 1.455(6)
C48 C57 1.503(6)
C49 C50 1.340(8)
C49 H49 0.9300
C50 C51 1.431(9)
C50 H50 0.9300
C51 C52 1.407(7)
C51 C56 1.442(7)
C52 C53 1.370(10)
C52 H52 0.9300
C53 C54 1.385(10)
C53 H53 0.9300
C54 C55 1.399(8)
C54 H54 0.9300
C55 C56 1.385(8)
C55 H55 0.9300
C56 C57 1.445(6)
C57 C58 1.391(6)
C58 C59 1.455(6)
C58 C70 1.491(6)
C60 H60A 0.9600
C60 H60B 0.9600
C60 H60C 0.9600
C61 C66 1.402(6)
C61 C62 1.407(6)
C62 C63 1.398(6)
C62 C67 1.502(7)
C63 C64 1.385(8)
C63 H63 0.9300
C64 C65 1.400(7)
C64 C68 1.501(7)
C65 C66 1.389(6)
C65 H65 0.9300
C66 C69 1.512(6)
C67 H67A 0.9600
C67 H67B 0.9600
C67 H67C 0.9600
C68 H68A 0.9600
C68 H68B 0.9600
C68 H68C 0.9600
C69 H69A 0.9600
C69 H69B 0.9600
C69 H69C 0.9600
C70 C71 1.398(6)
C70 C75 1.411(6)
C71 C72 1.399(6)
C71 C76 1.508(6)
C72 C73 1.388(7)
C72 H72 0.9300
C73 C74 1.404(7)
C73 C77 1.510(7)
C74 C75 1.379(7)
C74 H74 0.9300
C75 C78 1.501(6)
C76 H76A 0.9600
C76 H76B 0.9600
C76 H76C 0.9600
C77 H77A 0.9600
C77 H77B 0.9600
C77 H77C 0.9600
C78 H78A 0.9600
C78 H78B 0.9600
C78 H78C 0.9600
O1 S2B 1.241(15)
O1 S2 1.242(11)
O1 C80B 1.82(7)
S2 C79 1.675(15)
S2 C80A 1.710(14)
C79 S2B 1.672(16)
C79 H79A 0.9600
C79 H79B 0.9600
C79 H79C 0.9600
C79 H79D 0.9600
C79 H79E 0.9600
C79 H79F 0.9600
C80A H80A 0.9600
C80A H80B 0.9600
C80A H80C 0.9600
S2B C80B 1.57(2)
C80B H80D 0.9600
C80B H80E 0.9600
C80B H80F 0.9600
O2 S1B 1.269(12)
O2 S1A 1.335(11)
S1A C81 1.703(19)
S1A C82 1.785(16)
S1B C81 1.59(2)
S1B C82 1.993(18)
C81 H81A 0.9600
C81 H81B 0.9600
C81 H81C 0.9600
C81 H81D 0.9600
C81 H81E 0.9600
C81 H81F 0.9600
C82 H82A 0.9600
C82 H82B 0.9600
C82 H82C 0.9600
C82 H82D 0.9600
C82 H82E 0.9600
C82 H82F 0.9600

loop_
_geom_torsion_atom_site_label_1
_geom_torsion_atom_site_label_2
_geom_torsion_atom_site_label_3
_geom_torsion_atom_site_label_4
_geom_torsion
C20 C1 C2 C3 179.9(4)
C22 C1 C2 C3 -2.7(6)
C20 C1 C2 C7 -0.5(5)
C22 C1 C2 C7 177.0(4)
C7 C2 C3 C4 -1.6(6)
C1 C2 C3 C4 178.0(4)
C2 C3 C4 C5 2.6(6)
C2 C3 C4 C21 -174.0(5)
C3 C4 C5 C6 -1.3(7)
C21 C4 C5 C6 175.1(5)
C4 C5 C6 C7 -0.9(7)
C5 C6 C7 C2 1.8(6)
C5 C6 C7 C8 -177.9(5)
C3 C2 C7 C6 -0.6(6)
C1 C2 C7 C6 179.7(4)
C3 C2 C7 C8 179.2(4)
C1 C2 C7 C8 -0.5(4)
C6 C7 C8 C9 7.7(10)
C2 C7 C8 C9 -172.1(6)
C6 C7 C8 C20 -179.0(5)
C2 C7 C8 C20 1.3(4)
C20 C8 C9 C10 -177.1(4)
C7 C8 C9 C10 -3.8(10)
C20 C8 C9 C18 1.8(5)
C7 C8 C9 C18 175.1(6)
C8 C9 C10 C11 178.4(5)
C18 C9 C10 C11 -0.4(6)
C9 C10 C11 C12 -2.1(7)
C10 C11 C12 C13 -176.2(5)
C10 C11 C12 C17 3.2(8)
C17 C12 C13 C14 -1.1(8)
C11 C12 C13 C14 178.4(5)
C12 C13 C14 C15 0.8(9)
C13 C14 C15 C16 -0.9(9)
C14 C15 C16 C17 1.4(9)
C15 C16 C17 C12 -1.6(8)
C15 C16 C17 C18 -177.8(5)
C13 C12 C17 C16 1.4(7)
C11 C12 C17 C16 -178.1(4)
C13 C12 C17 C18 177.8(4)
C11 C12 C17 C18 -1.7(7)
C16 C17 C18 C19 -0.1(8)
C12 C17 C18 C19 -176.2(5)
C16 C17 C18 C9 175.5(4)
C12 C17 C18 C9 -0.7(6)
C8 C9 C18 C19 -0.8(5)
C10 C9 C18 C19 178.2(4)
C8 C9 C18 C17 -177.3(4)
C10 C9 C18 C17 1.8(6)
C17 C18 C19 C20 175.4(4)
C9 C18 C19 C20 -0.5(5)
C17 C18 C19 C31 -4.8(8)
C9 C18 C19 C31 179.4(4)
C22 C1 C20 C8 -175.8(4)
C2 C1 C20 C8 1.3(5)
C22 C1 C20 C19 -1.2(9)
C2 C1 C20 C19 175.9(5)
C9 C8 C20 C1 174.3(4)
C7 C8 C20 C1 -1.6(5)
C9 C8 C20 C19 -2.2(5)
C7 C8 C20 C19 -178.1(3)
C18 C19 C20 C1 -173.1(5)
C31 C19 C20 C1 7.0(8)
C18 C19 C20 C8 1.6(5)
C31 C19 C20 C8 -178.3(4)
C20 C1 C22 C23 -69.6(6)
C2 C1 C22 C23 113.6(4)
C20 C1 C22 C27 113.2(5)
C2 C1 C22 C27 -63.6(5)
C27 C22 C23 C24 1.3(6)
C1 C22 C23 C24 -175.8(4)
C27 C22 C23 C28 177.9(4)
C1 C22 C23 C28 0.8(6)
C22 C23 C24 C25 -0.8(7)
C28 C23 C24 C25 -177.4(4)
C23 C24 C25 C26 -0.4(7)
C23 C24 C25 C29 177.2(5)
C24 C25 C26 C27 1.0(7)
C29 C25 C26 C27 -176.6(5)
C25 C26 C27 C22 -0.4(7)
C25 C26 C27 C30 -179.1(4)
C23 C22 C27 C26 -0.8(6)
C1 C22 C27 C26 176.4(4)
C23 C22 C27 C30 177.8(4)
C1 C22 C27 C30 -5.0(6)
C18 C19 C31 C32 -72.8(6)
C20 C19 C31 C32 107.0(5)
C18 C19 C31 C36 106.6(5)
C20 C19 C31 C36 -73.5(5)
C36 C31 C32 C33 0.2(6)
C19 C31 C32 C33 179.7(4)
C36 C31 C32 C37 -178.1(4)
C19 C31 C32 C37 1.3(6)
C31 C32 C33 C34 -0.8(7)
C37 C32 C33 C34 177.6(5)
C32 C33 C34 C35 1.4(8)
C32 C33 C34 C38 -176.8(6)
C33 C34 C35 C36 -1.4(8)
C38 C34 C35 C36 176.8(6)
C34 C35 C36 C31 0.9(7)
C34 C35 C36 C39 -177.9(5)
C32 C31 C36 C35 -0.3(6)
C19 C31 C36 C35 -179.7(4)
C32 C31 C36 C39 178.5(4)
C19 C31 C36 C39 -1.0(6)
C59 C40 C41 C42 179.3(4)
C61 C40 C41 C42 2.2(6)
C59 C40 C41 C46 1.0(4)
C61 C40 C41 C46 -176.1(3)
C46 C41 C42 C43 -0.4(6)
C40 C41 C42 C43 -178.6(4)
C41 C42 C43 C44 -0.5(7)
C41 C42 C43 C60 176.8(4)
C42 C43 C44 C45 0.5(7)
C60 C43 C44 C45 -176.8(5)
C43 C44 C45 C46 0.6(7)
C44 C45 C46 C41 -1.5(6)
C44 C45 C46 C47 178.4(4)
C42 C41 C46 C45 1.4(6)
C40 C41 C46 C45 179.9(4)
C42 C41 C46 C47 -178.4(4)
C40 C41 C46 C47 0.0(4)
C45 C46 C47 C48 -9.9(10)
C41 C46 C47 C48 170.0(6)
C45 C46 C47 C59 179.1(5)
C41 C46 C47 C59 -1.0(4)
C59 C47 C48 C49 175.2(4)
C46 C47 C48 C49 4.1(10)
C59 C47 C48 C57 -1.6(4)
C46 C47 C48 C57 -172.6(5)
C47 C48 C49 C50 -176.5(5)
C57 C48 C49 C50 -0.1(7)
C48 C49 C50 C51 0.1(8)
C49 C50 C51 C52 177.9(6)
C49 C50 C51 C56 -0.4(8)
C50 C51 C52 C53 -179.3(6)
C56 C51 C52 C53 -0.9(9)
C51 C52 C53 C54 1.1(10)
C52 C53 C54 C55 -1.1(11)
C53 C54 C55 C56 0.9(10)
C54 C55 C56 C51 -0.8(8)
C54 C55 C56 C57 177.6(5)
C52 C51 C56 C55 0.8(7)
C50 C51 C56 C55 179.1(5)
C52 C51 C56 C57 -177.7(5)
C50 C51 C56 C57 0.6(7)
C55 C56 C57 C58 -2.8(8)
C51 C56 C57 C58 175.6(4)
C55 C56 C57 C48 -178.9(5)
C51 C56 C57 C48 -0.5(6)
C47 C48 C57 C58 0.6(5)
C49 C48 C57 C58 -176.7(4)
C47 C48 C57 C56 177.5(4)
C49 C48 C57 C56 0.3(6)
C56 C57 C58 C59 -175.7(4)
C48 C57 C58 C59 0.7(4)
C56 C57 C58 C70 3.8(8)
C48 C57 C58 C70 -179.8(4)
C41 C40 C59 C58 -173.9(5)
C61 C40 C59 C58 2.9(8)
C41 C40 C59 C47 -1.7(4)
C61 C40 C59 C47 175.2(4)
C57 C58 C59 C40 170.6(5)
C70 C58 C59 C40 -9.0(8)
C57 C58 C59 C47 -1.7(4)
C70 C58 C59 C47 178.8(4)
C48 C47 C59 C40 -172.7(4)
C46 C47 C59 C40 1.7(4)
C48 C47 C59 C58 2.1(4)
C46 C47 C59 C58 176.6(3)
C59 C40 C61 C66 69.7(6)
C41 C40 C61 C66 -113.8(4)
C59 C40 C61 C62 -112.5(5)
C41 C40 C61 C62 64.0(5)
C66 C61 C62 C63 0.1(6)
C40 C61 C62 C63 -177.7(4)
C66 C61 C62 C67 -179.0(4)
C40 C61 C62 C67 3.2(6)
C61 C62 C63 C64 0.8(7)
C67 C62 C63 C64 179.9(4)
C62 C63 C64 C65 -1.4(7)
C62 C63 C64 C68 176.9(5)
C63 C64 C65 C66 1.1(7)
C68 C64 C65 C66 -177.3(4)
C64 C65 C66 C61 -0.2(6)
C64 C65 C66 C69 177.2(4)
C62 C61 C66 C65 -0.4(6)
C40 C61 C66 C65 177.4(4)
C62 C61 C66 C69 -177.7(4)
C40 C61 C66 C69 0.1(6)
C57 C58 C70 C71 -105.2(5)
C59 C58 C70 C71 74.3(5)
C57 C58 C70 C75 74.3(6)
C59 C58 C70 C75 -106.3(5)
C75 C70 C71 C72 0.9(6)
C58 C70 C71 C72 -179.6(4)
C75 C70 C71 C76 -177.9(4)
C58 C70 C71 C76 1.6(6)
C70 C71 C72 C73 -1.6(7)
C76 C71 C72 C73 177.3(4)
C71 C72 C73 C74 2.1(7)
C71 C72 C73 C77 -176.5(5)
C72 C73 C74 C75 -1.9(7)
C77 C73 C74 C75 176.7(5)
C73 C74 C75 C70 1.3(7)
C73 C74 C75 C78 -177.9(4)
C71 C70 C75 C74 -0.7(6)
C58 C70 C75 C74 179.8(4)
C71 C70 C75 C78 178.4(4)
C58 C70 C75 C78 -1.1(6)
C80B O1 S2B C79 125(2)
C79 S2B C80B O1 -111(3)
